data_7204197
loop_
_publ_author_name
'Karlsen, Hege'
'Kolsaker, Per'
'R\/omming, Christian'
'Uggerud, Einar'

_publ_section_title
;
 The analogy between C&#xE001;O and C(CN)2. Part 2.1 Structural
 properties of N,N-dialkylaminobenzamides and the analogously
 substituted 2-(phenylmethylene)propanedinitriles
;
_journal_issue 3
_journal_name_full 'Journal of the Chemical Society, Perkin Transactions 2'
_journal_page_first 404
_journal_paper_doi 10.1039/b105532c
_journal_year 2002
_chemical_formula_sum 'C9 H11 N O'
_chemical_formula_weight 149.19
_chemical_name_systematic
; 
N,N-dimetyl-benzamide 
;
_space_group_IT_number 19
_symmetry_space_group_name_Hall 'P 2ac 2ab'
_symmetry_space_group_name_H-M 'P 21 21 21'
_atom_sites_solution_hydrogens geom
_atom_sites_solution_primary direct
_atom_sites_solution_secondary difmap
_audit_creation_method SHELXL-97
_cell_angle_alpha 90.00
_cell_angle_beta 90.00
_cell_angle_gamma 90.00
_cell_formula_units_Z 4
_cell_length_a 6.6312(5)
_cell_length_b 7.6519(6)
_cell_length_c 16.3025(13)
_cell_measurement_temperature 293(2)
_cell_volume 827.21(11)
_computing_structure_refinement 'SHELXL-97 (Sheldrick, 1997)'
_computing_structure_solution 'SHELXS-97 (Sheldrick, 1990)'
_diffrn_ambient_temperature 293(2)
_diffrn_measured_fraction_theta_full 0.952
_diffrn_measured_fraction_theta_max 0.952
_diffrn_radiation_monochromator graphite
_diffrn_radiation_source 'fine-focus sealed tube'
_diffrn_radiation_type MoK\a
_diffrn_radiation_wavelength 0.71073
_diffrn_reflns_av_R_equivalents 0.0301
_diffrn_reflns_av_sigmaI/netI 0.0214
_diffrn_reflns_limit_h_max 11
_diffrn_reflns_limit_h_min -11
_diffrn_reflns_limit_k_max 12
_diffrn_reflns_limit_k_min -13
_diffrn_reflns_limit_l_max 29
_diffrn_reflns_limit_l_min -29
_diffrn_reflns_number 16518
_diffrn_reflns_theta_full 40.01
_diffrn_reflns_theta_max 40.01
_diffrn_reflns_theta_min 8.23
_exptl_absorpt_coefficient_mu 0.079
_exptl_absorpt_correction_type SADABS
_exptl_crystal_density_diffrn 1.198
_exptl_crystal_density_method 'not measured'
_exptl_crystal_F_000 320
_exptl_crystal_size_max 0.8
_exptl_crystal_size_mid 0.6
_exptl_crystal_size_min 0.2
_refine_diff_density_max 0.493
_refine_diff_density_min -0.271
_refine_diff_density_rms 0.052
_refine_ls_abs_structure_details 'Flack H D (1983), Acta Cryst. A39, 876-881'
_refine_ls_abs_structure_Flack 0.7(8)
_refine_ls_extinction_method none
_refine_ls_goodness_of_fit_ref 1.138
_refine_ls_hydrogen_treatment mixed
_refine_ls_matrix_type full
_refine_ls_number_parameters 144
_refine_ls_number_reflns 4831
_refine_ls_number_restraints 0
_refine_ls_restrained_S_all 1.138
_refine_ls_R_factor_all 0.0462
_refine_ls_R_factor_gt 0.0399
_refine_ls_shift/su_max 0.012
_refine_ls_shift/su_mean 0.002
_refine_ls_structure_factor_coef Fsqd
_refine_ls_weighting_details 'calc w==1/[\s^2^(Fo^2^)+(0.0630P)^2^+0.0400P] where P==(Fo^2^+2Fc^2^)/3'
_refine_ls_weighting_scheme calc
_refine_ls_wR_factor_gt 0.1030
_refine_ls_wR_factor_ref 0.1092
_reflns_number_gt 4433
_reflns_number_total 4831
_reflns_threshold_expression >2sigma(I)
_cod_data_source_file b105532c.txt
_cod_data_source_block 5a
_cod_original_sg_symbol_H-M P2(1)2(1)2(1)
_cod_database_code 7204197

loop_
_symmetry_equiv_pos_as_xyz
'x, y, z'
'-x+1/2, -y, z+1/2'
'-x, y+1/2, -z+1/2'
'x+1/2, -y+1/2, -z'

loop_
_atom_site_label
_atom_site_type_symbol
_atom_site_fract_x
_atom_site_fract_y
_atom_site_fract_z
_atom_site_U_iso_or_equiv
_atom_site_adp_type
_atom_site_occupancy
_atom_site_symmetry_multiplicity
_atom_site_calc_flag
_atom_site_refinement_flags
_atom_site_disorder_assembly
_atom_site_disorder_group
O1 O 1.21437(9) 0.15748(9) 0.19790(4) 0.02870(12) Uani 1 1 d . . .
N1 N 0.87964(9) 0.09714(8) 0.19412(4) 0.02167(10) Uani 1 1 d . . .
C4 C 1.06446(9) 0.10522(8) 0.15942(4) 0.01865(9) Uani 1 1 d . . .
C5 C 1.08769(8) 0.05291(8) 0.07098(3) 0.01691(9) Uani 1 1 d . . .
C6 C 0.96819(10) 0.12545(9) 0.00893(4) 0.02128(11) Uani 1 1 d . . .
H6 H 0.860(2) 0.2071(18) 0.0217(9) 0.030(3) Uiso 1 1 d . . .
C7 C 1.00550(12) 0.08411(10) -0.07323(4) 0.02473(12) Uani 1 1 d . . .
H7 H 0.918(2) 0.139(2) -0.1152(10) 0.038(4) Uiso 1 1 d . . .
C8 C 1.16106(13) -0.02991(10) -0.09391(4) 0.02643(13) Uani 1 1 d . . .
H8 H 1.189(2) -0.057(2) -0.1485(10) 0.035(4) Uiso 1 1 d . . .
C9 C 1.28085(11) -0.10212(10) -0.03215(4) 0.02446(12) Uani 1 1 d . . .
H9 H 1.398(3) -0.182(3) -0.0432(11) 0.049(4) Uiso 1 1 d . . .
C10 C 1.24557(9) -0.05994(9) 0.04984(4) 0.01975(10) Uani 1 1 d . . .
H10 H 1.335(2) -0.112(2) 0.0931(9) 0.033(3) Uiso 1 1 d . . .
C11 C 0.85541(15) 0.15927(14) 0.27798(5) 0.03453(18) Uani 1 1 d . . .
H11A H 0.852(3) 0.064(3) 0.3134(13) 0.056(5) Uiso 1 1 d . . .
H11B H 0.715(4) 0.211(3) 0.2836(16) 0.069(6) Uiso 1 1 d . . .
H11C H 0.971(3) 0.239(3) 0.2895(12) 0.053(5) Uiso 1 1 d . . .
C12 C 0.70667(11) 0.00246(10) 0.16159(5) 0.02501(12) Uani 1 1 d . . .
H12A H 0.677(3) -0.098(2) 0.2002(11) 0.042(4) Uiso 1 1 d . . .
H12B H 0.733(3) -0.038(2) 0.1100(11) 0.037(4) Uiso 1 1 d . . .
H12C H 0.586(3) 0.075(2) 0.1600(10) 0.039(4) Uiso 1 1 d . . .

loop_
_atom_site_aniso_label
_atom_site_aniso_U_11
_atom_site_aniso_U_22
_atom_site_aniso_U_33
_atom_site_aniso_U_23
_atom_site_aniso_U_13
_atom_site_aniso_U_12
O1 0.0204(2) 0.0439(3) 0.0219(2) -0.0062(2) -0.00086(16) -0.0087(2)
N1 0.0178(2) 0.0249(2) 0.0223(2) -0.00486(18) 0.00419(16) -0.00280(16)
C4 0.0173(2) 0.0206(2) 0.0180(2) -0.00161(17) 0.00081(16) -0.00182(17)
C5 0.0151(2) 0.0181(2) 0.01758(19) -0.00113(16) -0.00054(15) -0.00037(16)
C6 0.0202(2) 0.0221(2) 0.0215(2) 0.00015(18) -0.00268(17) 0.00289(19)
C7 0.0271(3) 0.0273(3) 0.0198(2) 0.0007(2) -0.0053(2) -0.0004(2)
C8 0.0308(3) 0.0287(3) 0.0197(2) -0.0048(2) 0.0001(2) -0.0009(2)
C9 0.0241(3) 0.0251(3) 0.0241(2) -0.0049(2) 0.0028(2) 0.0035(2)
C10 0.0171(2) 0.0208(2) 0.0213(2) -0.00025(18) -0.00003(16) 0.00163(17)
C11 0.0324(4) 0.0451(5) 0.0261(3) -0.0120(3) 0.0105(3) -0.0087(3)
C12 0.0165(2) 0.0272(3) 0.0313(3) -0.0020(2) 0.0010(2) -0.0030(2)

loop_
_atom_type_symbol
_atom_type_description
_atom_type_scat_dispersion_real
_atom_type_scat_dispersion_imag
_atom_type_scat_source
C C 0.0033 0.0016 'International Tables Vol C Tables 4.2.6.8 and 6.1.1.4'
H H 0.0000 0.0000 'International Tables Vol C Tables 4.2.6.8 and 6.1.1.4'
N N 0.0061 0.0033 'International Tables Vol C Tables 4.2.6.8 and 6.1.1.4'
O O 0.0106 0.0060 'International Tables Vol C Tables 4.2.6.8 and 6.1.1.4'

loop_
_geom_angle_atom_site_label_1
_geom_angle_atom_site_label_2
_geom_angle_atom_site_label_3
_geom_angle
_geom_angle_site_symmetry_1
_geom_angle_site_symmetry_3
_geom_angle_publ_flag
C4 N1 C11 118.56(6) . . ?
C4 N1 C12 125.78(6) . . ?
C11 N1 C12 114.66(6) . . ?
O1 C4 N1 121.97(6) . . ?
O1 C4 C5 119.21(5) . . ?
N1 C4 C5 118.81(5) . . ?
C6 C5 C10 119.35(5) . . ?
C6 C5 C4 121.95(5) . . ?
C10 C5 C4 118.46(5) . . ?
C7 C6 C5 120.15(6) . . ?
C7 C6 H6 118.7(8) . . ?
C5 C6 H6 121.2(8) . . ?
C8 C7 C6 120.31(6) . . ?
C8 C7 H7 122.2(9) . . ?
C6 C7 H7 117.5(9) . . ?
C7 C8 C9 119.65(6) . . ?
C7 C8 H8 121.2(10) . . ?
C9 C8 H8 119.1(10) . . ?
C10 C9 C8 120.26(6) . . ?
C10 C9 H9 116.3(10) . . ?
C8 C9 H9 123.4(10) . . ?
C9 C10 C5 120.26(6) . . ?
C9 C10 H10 118.8(9) . . ?
C5 C10 H10 120.9(9) . . ?
N1 C11 H11A 109.1(13) . . ?
N1 C11 H11B 108.3(14) . . ?
H11A C11 H11B 103(2) . . ?
N1 C11 H11C 106.9(12) . . ?
H11A C11 H11C 112.4(17) . . ?
H11B C11 H11C 116.5(17) . . ?
N1 C12 H12A 107.7(10) . . ?
N1 C12 H12B 110.7(11) . . ?
H12A C12 H12B 110.5(15) . . ?
N1 C12 H12C 112.0(10) . . ?
H12A C12 H12C 106.8(15) . . ?
H12B C12 H12C 109.0(15) . . ?

loop_
_geom_bond_atom_site_label_1
_geom_bond_atom_site_label_2
_geom_bond_distance
_geom_bond_site_symmetry_2
_geom_bond_publ_flag
O1 C4 1.2416(8) . ?
N1 C4 1.3512(8) . ?
N1 C11 1.4564(10) . ?
N1 C12 1.4565(9) . ?
C4 C5 1.5044(8) . ?
C5 C6 1.3997(9) . ?
C5 C10 1.4001(9) . ?
C6 C7 1.3983(10) . ?
C6 H6 0.973(14) . ?
C7 C8 1.3925(11) . ?
C7 H7 0.992(16) . ?
C8 C9 1.3964(11) . ?
C8 H8 0.932(17) . ?
C9 C10 1.3949(9) . ?
C9 H9 1.00(2) . ?
C10 H10 1.005(15) . ?
C11 H11A 0.93(2) . ?
C11 H11B 1.01(2) . ?
C11 H11C 1.00(2) . ?
C12 H12A 1.016(17) . ?
C12 H12B 0.913(17) . ?
C12 H12C 0.974(17) . ?

loop_
_geom_torsion_atom_site_label_1
_geom_torsion_atom_site_label_2
_geom_torsion_atom_site_label_3
_geom_torsion_atom_site_label_4
_geom_torsion
_geom_torsion_site_symmetry_1
_geom_torsion_site_symmetry_2
_geom_torsion_site_symmetry_3
_geom_torsion_site_symmetry_4
_geom_torsion_publ_flag
C11 N1 C4 O1 2.81(11) . . . . ?
C12 N1 C4 O1 -165.08(7) . . . . ?
C11 N1 C4 C5 -175.83(7) . . . . ?
C12 N1 C4 C5 16.28(10) . . . . ?
O1 C4 C5 C6 -125.73(8) . . . . ?
N1 C4 C5 C6 52.96(9) . . . . ?
O1 C4 C5 C10 48.52(9) . . . . ?
N1 C4 C5 C10 -132.79(7) . . . . ?
C10 C5 C6 C7 0.55(10) . . . . ?
C4 C5 C6 C7 174.75(6) . . . . ?
C5 C6 C7 C8 0.26(11) . . . . ?
C6 C7 C8 C9 -0.42(12) . . . . ?
C7 C8 C9 C10 -0.23(12) . . . . ?
C8 C9 C10 C5 1.04(11) . . . . ?
C6 C5 C10 C9 -1.20(9) . . . . ?
C4 C5 C10 C9 -175.60(6) . . . . ?

loop_
_cod_related_entry_id
_cod_related_entry_database
_cod_related_entry_code
1 ChemSpider 11422
